data_1511841
loop_
_publ_author_name
'Ma, Yan-Yan'
'Zhao, Deng-Gao'
'Gao, Kun'

_publ_section_title
;
 Structural Investigation and Biological Activity of Sesquiterpene
 Lactones from the Traditional Chinese HerbInula racemosa
;
_journal_issue 4
_journal_name_full 'Journal of Natural Products'
_journal_page_first 564
_journal_paper_doi 10.1021/np300742d
_journal_volume 76
_journal_year 2013
_chemical_formula_sum 'C15 H21 Cl O4'
_chemical_formula_weight 300.77
_chemical_name_systematic
; 
 ? 
;
_space_group_IT_number 4
_symmetry_cell_setting monoclinic
_symmetry_space_group_name_Hall 'P 2yb'
_symmetry_space_group_name_H-M 'P 1 21 1'
_atom_sites_solution_hydrogens geom
_atom_sites_solution_primary direct
_atom_sites_solution_secondary difmap
_audit_creation_method SHELXL-97
_cell_angle_alpha 90.00
_cell_angle_beta 103.415(6)
_cell_angle_gamma 90.00
_cell_formula_units_Z 2
_cell_length_a 6.422(4)
_cell_length_b 11.870(7)
_cell_length_c 9.689(6)
_cell_measurement_reflns_used 1866
_cell_measurement_temperature 296(2)
_cell_measurement_theta_max 26.94
_cell_measurement_theta_min 2.76
_cell_volume 718.4(8)
_computing_cell_refinement 'Bruker SAINT'
_computing_data_collection 'Bruker APEX2'
_computing_data_reduction 'Bruker SAINT'
_computing_molecular_graphics 'Bruker SHELXTL'
_computing_publication_material 'Bruker SHELXTL'
_computing_structure_refinement 'SHELXL-97 (Sheldrick, 2008)'
_computing_structure_solution 'SHELXS-97 (Sheldrick, 2008)'
_diffrn_ambient_temperature 296(2)
_diffrn_measured_fraction_theta_full 0.999
_diffrn_measured_fraction_theta_max 0.999
_diffrn_measurement_device_type 'Bruker APEX-II CCD'
_diffrn_measurement_method '\f and \w scans'
_diffrn_radiation_monochromator graphite
_diffrn_radiation_source 'fine-focus sealed tube'
_diffrn_radiation_type MoK\a
_diffrn_radiation_wavelength 0.71073
_diffrn_reflns_av_R_equivalents 0.0332
_diffrn_reflns_av_sigmaI/netI 0.0549
_diffrn_reflns_limit_h_max 7
_diffrn_reflns_limit_h_min -7
_diffrn_reflns_limit_k_max 14
_diffrn_reflns_limit_k_min -11
_diffrn_reflns_limit_l_max 11
_diffrn_reflns_limit_l_min -11
_diffrn_reflns_number 4409
_diffrn_reflns_theta_full 25.50
_diffrn_reflns_theta_max 25.50
_diffrn_reflns_theta_min 2.76
_exptl_absorpt_coefficient_mu 0.277
_exptl_absorpt_correction_T_max 0.9623
_exptl_absorpt_correction_T_min 0.9468
_exptl_absorpt_correction_type multi-scan
_exptl_absorpt_process_details SADABS
_exptl_crystal_colour colorless
_exptl_crystal_density_diffrn 1.390
_exptl_crystal_density_method 'not measured'
_exptl_crystal_description block
_exptl_crystal_F_000 320
_exptl_crystal_size_max 0.20
_exptl_crystal_size_mid 0.16
_exptl_crystal_size_min 0.14
_refine_diff_density_max 0.285
_refine_diff_density_min -0.194
_refine_diff_density_rms 0.044
_refine_ls_abs_structure_details 'Flack H D (1983), Acta Cryst. A39, 876-881'
_refine_ls_abs_structure_Flack -0.02(7)
_refine_ls_extinction_method none
_refine_ls_goodness_of_fit_ref 1.061
_refine_ls_hydrogen_treatment constr
_refine_ls_matrix_type full
_refine_ls_number_parameters 185
_refine_ls_number_reflns 2412
_refine_ls_number_restraints 1
_refine_ls_restrained_S_all 1.061
_refine_ls_R_factor_all 0.0590
_refine_ls_R_factor_gt 0.0397
_refine_ls_shift/su_max 0.000
_refine_ls_shift/su_mean 0.000
_refine_ls_structure_factor_coef Fsqd
_refine_ls_weighting_details 'calc w=1/[\s^2^(Fo^2^)+(0.0290P)^2^+0.0000P] where P=(Fo^2^+2Fc^2^)/3'
_refine_ls_weighting_scheme calc
_refine_ls_wR_factor_gt 0.0693
_refine_ls_wR_factor_ref 0.0760
_reflns_number_gt 1917
_reflns_number_total 2412
_reflns_threshold_expression >2sigma(I)
_cod_data_source_file np300742d_si_002.cif
_cod_data_source_block p21
_cod_depositor_comments
;
The following automatic conversions were performed:

'_symmetry_cell_setting' value 'Monoclinic' changed to 'monoclinic'
according to /home/saulius/struct/CIF-dictionaries/cif_core.dic
dictionary named 'cif_core.dic' version 2.4.2 from 2011-04-26.

Automatic conversion script
Id: cif_fix_values 1891 2012-01-12 08:04:46Z andrius 
;
_cod_original_cell_volume 718.4(7)
_cod_original_sg_symbol_H-M P2(1)
_cod_database_code 1511841

loop_
_symmetry_equiv_pos_as_xyz
'x, y, z'
'-x, y+1/2, -z'

loop_
_atom_site_label
_atom_site_type_symbol
_atom_site_fract_x
_atom_site_fract_y
_atom_site_fract_z
_atom_site_U_iso_or_equiv
_atom_site_adp_type
_atom_site_occupancy
_atom_site_symmetry_multiplicity
_atom_site_calc_flag
_atom_site_refinement_flags
C1 C 1.0198(4) 0.2275(3) 0.6848(3) 0.0395(7) Uani 1 1 d .
H1A H 1.0516 0.1488 0.7076 0.047 Uiso 1 1 calc R
H1B H 1.1491 0.2624 0.6694 0.047 Uiso 1 1 calc R
C2 C 0.9588(5) 0.2844(2) 0.8116(3) 0.0375(7) Uani 1 1 d .
H2A H 0.8354 0.2469 0.8324 0.045 Uiso 1 1 calc R
H2B H 1.0766 0.2785 0.8946 0.045 Uiso 1 1 calc R
C3 C 0.9076(4) 0.4064(2) 0.7785(3) 0.0330(7) Uani 1 1 d .
H3 H 1.0358 0.4432 0.7615 0.040 Uiso 1 1 calc R
C4 C 0.7262(4) 0.4217(2) 0.6470(2) 0.0271(6) Uani 1 1 d .
H4 H 0.7234 0.5017 0.6215 0.032 Uiso 1 1 calc R
C5 C 0.7700(4) 0.3559(2) 0.5216(3) 0.0255(6) Uani 1 1 d .
C6 C 0.7367(4) 0.4049(3) 0.3953(3) 0.0312(6) Uani 1 1 d .
H6 H 0.6993 0.4808 0.3910 0.037 Uiso 1 1 calc R
C7 C 0.7533(4) 0.3501(2) 0.2581(3) 0.0315(7) Uani 1 1 d .
H7 H 0.8565 0.3915 0.2170 0.038 Uiso 1 1 calc R
C8 C 0.8198(4) 0.2260(2) 0.2774(3) 0.0369(7) Uani 1 1 d .
H8 H 0.9013 0.2052 0.2073 0.044 Uiso 1 1 calc R
C9 C 0.9477(4) 0.1980(3) 0.4241(3) 0.0370(7) Uani 1 1 d .
H9A H 1.0869 0.2336 0.4378 0.044 Uiso 1 1 calc R
H9B H 0.9707 0.1172 0.4300 0.044 Uiso 1 1 calc R
C10 C 0.8451(4) 0.2343(2) 0.5467(2) 0.0289(6) Uani 1 1 d .
C11 C 0.5382(4) 0.3420(2) 0.1486(3) 0.0306(6) Uani 1 1 d .
C12 C 0.4558(5) 0.2276(2) 0.1847(3) 0.0322(7) Uani 1 1 d .
C13 C 0.3760(5) 0.4330(2) 0.1477(3) 0.0380(7) Uani 1 1 d .
H13A H 0.3485 0.4400 0.2417 0.046 Uiso 1 1 calc R
H13B H 0.2427 0.4129 0.0822 0.046 Uiso 1 1 calc R
C14 C 0.6628(4) 0.1549(2) 0.5579(3) 0.0379(7) Uani 1 1 d .
H14A H 0.6255 0.1662 0.6473 0.057 Uiso 1 1 calc R
H14B H 0.7078 0.0783 0.5515 0.057 Uiso 1 1 calc R
H14C H 0.5406 0.1701 0.4820 0.057 Uiso 1 1 calc R
C15 C 0.5070(4) 0.3934(3) 0.6739(3) 0.0348(7) Uani 1 1 d .
H15A H 0.4021 0.3927 0.5854 0.052 Uiso 1 1 calc R
H15B H 0.4688 0.4492 0.7354 0.052 Uiso 1 1 calc R
H15C H 0.5125 0.3206 0.7178 0.052 Uiso 1 1 calc R
Cl1 Cl 0.46917(16) 0.56449(6) 0.09610(8) 0.0606(3) Uani 1 1 d .
O1 O 0.8572(3) 0.45671(16) 0.90296(18) 0.0402(5) Uani 1 1 d .
H1 H 0.8263 0.5232 0.8872 0.060 Uiso 1 1 calc R
O2 O 0.5698(3) 0.32267(16) 0.00962(18) 0.0419(5) Uani 1 1 d .
H2 H 0.6596 0.3669 -0.0062 0.063 Uiso 1 1 calc R
O3 O 0.2736(3) 0.19580(17) 0.1588(2) 0.0459(5) Uani 1 1 d .
O4 O 0.6185(3) 0.16404(15) 0.24923(18) 0.0363(5) Uani 1 1 d .

loop_
_atom_site_aniso_label
_atom_site_aniso_U_11
_atom_site_aniso_U_22
_atom_site_aniso_U_33
_atom_site_aniso_U_23
_atom_site_aniso_U_13
_atom_site_aniso_U_12
C1 0.0369(18) 0.0362(18) 0.0417(17) -0.0004(15) 0.0015(13) 0.0101(15)
C2 0.0365(19) 0.0371(17) 0.0329(16) -0.0003(13) -0.0041(13) 0.0038(14)
C3 0.0326(17) 0.0358(17) 0.0299(15) -0.0032(13) 0.0059(12) -0.0059(14)
C4 0.0292(16) 0.0231(16) 0.0285(15) -0.0001(12) 0.0059(12) 0.0009(13)
C5 0.0211(14) 0.0265(16) 0.0288(15) 0.0006(12) 0.0056(11) -0.0054(12)
C6 0.0340(16) 0.0239(14) 0.0346(15) -0.0035(13) 0.0057(12) -0.0023(13)
C7 0.0362(17) 0.0310(17) 0.0305(14) 0.0005(13) 0.0144(12) -0.0050(14)
C8 0.0377(17) 0.0406(19) 0.0362(15) -0.0041(14) 0.0161(13) 0.0056(15)
C9 0.0323(16) 0.0379(18) 0.0416(17) -0.0032(13) 0.0101(13) 0.0074(14)
C10 0.0252(15) 0.0296(16) 0.0309(15) -0.0003(12) 0.0044(11) 0.0051(13)
C11 0.0419(17) 0.0286(16) 0.0239(14) -0.0015(12) 0.0131(12) -0.0059(15)
C12 0.0421(19) 0.0289(16) 0.0264(14) -0.0030(13) 0.0100(13) -0.0065(15)
C13 0.0475(19) 0.0338(19) 0.0310(16) 0.0026(13) 0.0057(13) 0.0002(15)
C14 0.0471(19) 0.0282(17) 0.0380(16) -0.0002(13) 0.0088(14) -0.0068(15)
C15 0.0328(17) 0.0374(18) 0.0348(16) -0.0005(13) 0.0089(13) 0.0048(14)
Cl1 0.1046(8) 0.0314(4) 0.0494(4) 0.0071(4) 0.0253(4) 0.0054(5)
O1 0.0544(13) 0.0328(11) 0.0309(11) -0.0055(9) 0.0050(9) 0.0007(11)
O2 0.0672(16) 0.0379(13) 0.0253(10) -0.0039(9) 0.0201(9) -0.0109(11)
O3 0.0423(13) 0.0434(13) 0.0503(13) 0.0028(10) 0.0073(10) -0.0141(11)
O4 0.0456(13) 0.0238(11) 0.0369(10) -0.0011(8) 0.0040(9) -0.0016(10)

loop_
_atom_type_symbol
_atom_type_description
_atom_type_scat_dispersion_real
_atom_type_scat_dispersion_imag
_atom_type_scat_source
C C 0.0033 0.0016 'International Tables Vol C Tables 4.2.6.8 and 6.1.1.4'
H H 0.0000 0.0000 'International Tables Vol C Tables 4.2.6.8 and 6.1.1.4'
O O 0.0106 0.0060 'International Tables Vol C Tables 4.2.6.8 and 6.1.1.4'
Cl Cl 0.1484 0.1585 'International Tables Vol C Tables 4.2.6.8 and 6.1.1.4'

loop_
_geom_angle_atom_site_label_1
_geom_angle_atom_site_label_2
_geom_angle_atom_site_label_3
_geom_angle
C2 C1 C10 113.9(2)
C2 C1 H1A 108.8
C10 C1 H1A 108.8
C2 C1 H1B 108.8
C10 C1 H1B 108.8
H1A C1 H1B 107.7
C3 C2 C1 109.8(2)
C3 C2 H2A 109.7
C1 C2 H2A 109.7
C3 C2 H2B 109.7
C1 C2 H2B 109.7
H2A C2 H2B 108.2
O1 C3 C2 107.5(2)
O1 C3 C4 111.8(2)
C2 C3 C4 112.3(2)
O1 C3 H3 108.4
C2 C3 H3 108.4
C4 C3 H3 108.4
C5 C4 C3 111.0(2)
C5 C4 C15 111.8(2)
C3 C4 C15 112.7(2)
C5 C4 H4 107.0
C3 C4 H4 107.0
C15 C4 H4 107.0
C6 C5 C4 119.4(2)
C6 C5 C10 122.7(2)
C4 C5 C10 117.9(2)
C5 C6 C7 126.5(3)
C5 C6 H6 116.7
C7 C6 H6 116.7
C6 C7 C8 112.5(2)
C6 C7 C11 113.5(2)
C8 C7 C11 101.8(2)
C6 C7 H7 109.6
C8 C7 H7 109.6
C11 C7 H7 109.6
O4 C8 C9 109.3(2)
O4 C8 C7 104.6(2)
C9 C8 C7 113.8(2)
O4 C8 H8 109.6
C9 C8 H8 109.6
C7 C8 H8 109.6
C8 C9 C10 115.3(2)
C8 C9 H9A 108.5
C10 C9 H9A 108.5
C8 C9 H9B 108.5
C10 C9 H9B 108.5
H9A C9 H9B 107.5
C5 C10 C14 112.2(2)
C5 C10 C1 109.2(2)
C14 C10 C1 108.8(2)
C5 C10 C9 108.5(2)
C14 C10 C9 110.6(2)
C1 C10 C9 107.4(2)
O2 C11 C13 111.2(2)
O2 C11 C12 101.9(2)
C13 C11 C12 111.4(2)
O2 C11 C7 111.1(2)
C13 C11 C7 118.1(2)
C12 C11 C7 101.6(2)
O3 C12 O4 123.0(3)
O3 C12 C11 127.2(3)
O4 C12 C11 109.7(2)
C11 C13 Cl1 110.7(2)
C11 C13 H13A 109.5
Cl1 C13 H13A 109.5
C11 C13 H13B 109.5
Cl1 C13 H13B 109.5
H13A C13 H13B 108.1
C10 C14 H14A 109.5
C10 C14 H14B 109.5
H14A C14 H14B 109.5
C10 C14 H14C 109.5
H14A C14 H14C 109.5
H14B C14 H14C 109.5
C4 C15 H15A 109.5
C4 C15 H15B 109.5
H15A C15 H15B 109.5
C4 C15 H15C 109.5
H15A C15 H15C 109.5
H15B C15 H15C 109.5
C3 O1 H1 109.5
C11 O2 H2 109.5
C12 O4 C8 111.7(2)

loop_
_geom_bond_atom_site_label_1
_geom_bond_atom_site_label_2
_geom_bond_distance
C1 C2 1.531(4)
C1 C10 1.536(3)
C1 H1A 0.9700
C1 H1B 0.9700
C2 C3 1.502(4)
C2 H2A 0.9700
C2 H2B 0.9700
C3 O1 1.448(3)
C3 C4 1.525(3)
C3 H3 0.9800
C4 C5 1.524(3)
C4 C15 1.527(4)
C4 H4 0.9800
C5 C6 1.327(3)
C5 C10 1.523(4)
C6 C7 1.506(4)
C6 H6 0.9300
C7 C8 1.533(4)
C7 C11 1.537(4)
C7 H7 0.9800
C8 O4 1.457(3)
C8 C9 1.505(4)
C8 H8 0.9800
C9 C10 1.548(3)
C9 H9A 0.9700
C9 H9B 0.9700
C10 C14 1.526(4)
C11 O2 1.427(3)
C11 C13 1.499(4)
C11 C12 1.527(4)
C12 O3 1.199(3)
C12 O4 1.322(3)
C13 Cl1 1.784(3)
C13 H13A 0.9700
C13 H13B 0.9700
C14 H14A 0.9600
C14 H14B 0.9600
C14 H14C 0.9600
C15 H15A 0.9600
C15 H15B 0.9600
C15 H15C 0.9600
O1 H1 0.8200
O2 H2 0.8200

loop_
_geom_torsion_atom_site_label_1
_geom_torsion_atom_site_label_2
_geom_torsion_atom_site_label_3
_geom_torsion_atom_site_label_4
_geom_torsion
C10 C1 C2 C3 -58.2(3)
C1 C2 C3 O1 -178.4(2)
C1 C2 C3 C4 58.2(3)
O1 C3 C4 C5 -172.9(2)
C2 C3 C4 C5 -52.0(3)
O1 C3 C4 C15 -46.6(3)
C2 C3 C4 C15 74.3(3)
C3 C4 C5 C6 -135.1(3)
C15 C4 C5 C6 98.1(3)
C3 C4 C5 C10 46.6(3)
C15 C4 C5 C10 -80.2(3)
C4 C5 C6 C7 -174.5(2)
C10 C5 C6 C7 3.8(4)
C5 C6 C7 C8 -1.1(4)
C5 C6 C7 C11 113.8(3)
C6 C7 C8 O4 92.9(2)
C11 C7 C8 O4 -29.0(2)
C6 C7 C8 C9 -26.4(3)
C11 C7 C8 C9 -148.2(2)
O4 C8 C9 C10 -64.0(3)
C7 C8 C9 C10 52.6(3)
C6 C5 C10 C14 -102.6(3)
C4 C5 C10 C14 75.6(3)
C6 C5 C10 C1 136.6(3)
C4 C5 C10 C1 -45.1(3)
C6 C5 C10 C9 19.9(3)
C4 C5 C10 C9 -161.9(2)
C2 C1 C10 C5 50.1(3)
C2 C1 C10 C14 -72.7(3)
C2 C1 C10 C9 167.5(2)
C8 C9 C10 C5 -47.6(3)
C8 C9 C10 C14 75.9(3)
C8 C9 C10 C1 -165.5(2)
C6 C7 C11 O2 162.1(2)
C8 C7 C11 O2 -76.7(3)
C6 C7 C11 C13 32.0(3)
C8 C7 C11 C13 153.1(2)
C6 C7 C11 C12 -90.2(3)
C8 C7 C11 C12 31.0(2)
O2 C11 C12 O3 -88.0(3)
C13 C11 C12 O3 30.7(4)
C7 C11 C12 O3 157.3(3)
O2 C11 C12 O4 90.9(2)
C13 C11 C12 O4 -150.5(2)
C7 C11 C12 O4 -23.8(3)
O2 C11 C13 Cl1 -64.0(3)
C12 C11 C13 Cl1 -176.89(18)
C7 C11 C13 Cl1 66.1(3)
O3 C12 O4 C8 -175.6(2)
C11 C12 O4 C8 5.5(3)
C9 C8 O4 C12 137.7(2)
C7 C8 O4 C12 15.5(3)
